data_4334003
loop_
_publ_author_name
'Sumit Saha'
'Lei Zhu'
'Burjor Captain'

_publ_section_title
;
 Bimetallic Octahedral Ruthenium-Nickel Carbido Cluster Complexes.
 Synthesis and Structural Characterization
;
_journal_name_full 'Inorganic Chemistry'
_journal_page_first 2526
_journal_page_last 2532
_journal_paper_doi 10.1021/ic302470w
_journal_volume 52
_journal_year 2013
_chemical_formula_sum 'C21 H8 Ni O13 Ru5'
_chemical_formula_weight 1032.33
_chemical_name_systematic
; 
 ? 
;
_space_group_IT_number 14
_symmetry_cell_setting monoclinic
_symmetry_space_group_name_Hall '-P 2yn'
_symmetry_space_group_name_H-M 'P 1 21/n 1'
_atom_sites_solution_hydrogens geom
_atom_sites_solution_primary direct
_atom_sites_solution_secondary difmap
_audit_creation_method SHELXL-97
_cell_angle_alpha 90.00
_cell_angle_beta 116.9450(10)
_cell_angle_gamma 90.00
_cell_formula_units_Z 8
_cell_length_a 17.4209(8)
_cell_length_b 18.8346(8)
_cell_length_c 18.4782(8)
_cell_measurement_reflns_used 9784
_cell_measurement_temperature 296(2)
_cell_measurement_theta_max 32.83
_cell_measurement_theta_min 2.70
_cell_volume 5404.8(4)
_computing_cell_refinement 'SAINT+  V7.46A (Bruker, 2007)'
_computing_data_collection 'APEX2 v2.2-0 (Bruker, 2007)'
_computing_data_reduction 'SAINT+  V7.46A (Bruker, 2007)'
_computing_molecular_graphics 'XSHELL v4.02 (Bruker, 2000)'
_computing_publication_material 'XCIF v6.12 (Bruker, 2001)'
_computing_structure_refinement 'SHELXL-97 (Sheldrick, 2008)'
_computing_structure_solution 'SHELXS-97 (Sheldrick, 2008)'
_diffrn_ambient_temperature 296(2)
_diffrn_measured_fraction_theta_full 0.998
_diffrn_measured_fraction_theta_max 0.998
_diffrn_measurement_device_type 'Bruker SMART APEX2 CCD diffractometer'
_diffrn_measurement_method 'omega scans'
_diffrn_radiation_monochromator graphite
_diffrn_radiation_source 'fine-focus sealed tube'
_diffrn_radiation_type MoK\a
_diffrn_radiation_wavelength 0.71073
_diffrn_reflns_av_R_equivalents 0.0244
_diffrn_reflns_av_sigmaI/netI 0.0222
_diffrn_reflns_limit_h_max 25
_diffrn_reflns_limit_h_min -25
_diffrn_reflns_limit_k_max 27
_diffrn_reflns_limit_k_min -27
_diffrn_reflns_limit_l_max 27
_diffrn_reflns_limit_l_min -26
_diffrn_reflns_number 68633
_diffrn_reflns_theta_full 31.50
_diffrn_reflns_theta_max 31.50
_diffrn_reflns_theta_min 1.64
_exptl_absorpt_coefficient_mu 3.469
_exptl_absorpt_correction_T_max 0.7688
_exptl_absorpt_correction_T_min 0.3523
_exptl_absorpt_correction_type multi-scan
_exptl_absorpt_process_details '(SADABS 2007/4 Bruker)'
_exptl_crystal_colour green
_exptl_crystal_density_diffrn 2.537
_exptl_crystal_description prismatic
_exptl_crystal_F_000 3888
_exptl_crystal_size_max 0.38
_exptl_crystal_size_mid 0.22
_exptl_crystal_size_min 0.08
_refine_diff_density_max 1.631
_refine_diff_density_min -2.046
_refine_diff_density_rms 0.238
_refine_ls_extinction_method none
_refine_ls_goodness_of_fit_ref 1.036
_refine_ls_hydrogen_treatment constr
_refine_ls_matrix_type full
_refine_ls_number_parameters 723
_refine_ls_number_reflns 17953
_refine_ls_number_restraints 0
_refine_ls_restrained_S_all 1.036
_refine_ls_R_factor_all 0.0478
_refine_ls_R_factor_gt 0.0320
_refine_ls_shift/su_max 0.002
_refine_ls_shift/su_mean 0.000
_refine_ls_structure_factor_coef Fsqd
_refine_ls_weighting_details 'calc w=1/[\s^2^(Fo^2^)+(0.0359P)^2^+6.6214P] where P=(Fo^2^+2Fc^2^)/3'
_refine_ls_weighting_scheme calc
_refine_ls_wR_factor_gt 0.0762
_refine_ls_wR_factor_ref 0.0850
_reflns_number_gt 13559
_reflns_number_total 17953
_reflns_threshold_expression >2sigma(I)
_cod_data_source_file ic302470w_si_001_5.cif
_cod_data_source_block Compound_7
_cod_database_code 4334003

loop_
_symmetry_equiv_pos_as_xyz
'x, y, z'
'-x+1/2, y+1/2, -z+1/2'
'-x, -y, -z'
'x-1/2, -y-1/2, z-1/2'

loop_
_atom_site_label
_atom_site_type_symbol
_atom_site_fract_x
_atom_site_fract_y
_atom_site_fract_z
_atom_site_U_iso_or_equiv
_atom_site_adp_type
_atom_site_occupancy
_atom_site_symmetry_multiplicity
_atom_site_calc_flag
_atom_site_refinement_flags
Ru1 Ru 0.840741(16) 0.074146(13) 0.286763(15) 0.03367(6) Uani 1 1 d .
Ru2 Ru 0.706728(17) 0.037212(14) 0.124546(15) 0.03549(6) Uani 1 1 d .
Ru3 Ru 0.664376(18) 0.073454(15) 0.253510(17) 0.03777(6) Uani 1 1 d .
Ru4 Ru 0.775064(18) -0.039233(14) 0.348101(15) 0.03564(6) Uani 1 1 d .
Ru5 Ru 0.829898(17) -0.067343(14) 0.227072(16) 0.03726(6) Uani 1 1 d .
Ru6 Ru 0.665325(16) 0.177062(14) 0.710629(16) 0.03460(6) Uani 1 1 d .
Ru7 Ru 0.803543(17) 0.211951(15) 0.873295(15) 0.03664(6) Uani 1 1 d .
Ru8 Ru 0.675001(18) 0.315668(14) 0.776489(16) 0.03717(6) Uani 1 1 d .
Ru9 Ru 0.727947(18) 0.294584(15) 0.652262(15) 0.03670(6) Uani 1 1 d .
Ru10 Ru 0.839379(17) 0.180026(15) 0.739364(17) 0.03723(6) Uani 1 1 d .
Ni1 Ni 0.65582(3) -0.06527(3) 0.18902(3) 0.04544(11) Uani 1 1 d .
Ni2 Ni 0.84980(3) 0.31718(3) 0.80993(3) 0.04242(10) Uani 1 1 d .
O10 O 0.5333(4) -0.1767(3) 0.1655(3) 0.157(3) Uani 1 1 d .
O11 O 1.02631(19) 0.0407(2) 0.3237(2) 0.0726(9) Uani 1 1 d .
O12 O 0.8875(3) 0.1550(2) 0.4437(2) 0.0968(13) Uani 1 1 d .
O13 O 0.8317(3) 0.2066(2) 0.1894(2) 0.1019(15) Uani 1 1 d .
O20 O 0.9625(3) 0.4378(3) 0.8394(3) 0.1192(18) Uani 1 1 d .
O21 O 0.7780(3) 0.0346(2) 0.0023(3) 0.1042(15) Uani 1 1 d .
O22 O 0.5926(2) 0.1573(2) 0.0229(2) 0.0878(12) Uani 1 1 d .
O23 O 0.5677(2) -0.0610(2) 0.01018(19) 0.0799(11) Uani 1 1 d .
O31 O 0.6159(3) 0.22096(19) 0.1809(3) 0.0982(14) Uani 1 1 d .
O32 O 0.6675(3) 0.1351(2) 0.4065(2) 0.0853(11) Uani 1 1 d .
O33 O 0.4795(2) 0.0205(3) 0.1830(3) 0.0974(13) Uani 1 1 d .
O51 O 0.9196(3) -0.0631(3) 0.1187(2) 0.0951(13) Uani 1 1 d .
O52 O 0.9871(2) -0.1378(2) 0.3597(2) 0.0773(10) Uani 1 1 d .
O53 O 0.7462(3) -0.20760(19) 0.1524(3) 0.1031(15) Uani 1 1 d .
O61 O 0.6214(3) 0.0931(2) 0.5558(2) 0.0904(12) Uani 1 1 d .
O62 O 0.4774(2) 0.2091(3) 0.6650(3) 0.1031(15) Uani 1 1 d .
O63 O 0.6749(3) 0.0480(3) 0.8123(3) 0.142(2) Uani 1 1 d .
O71 O 0.9171(2) 0.0875(2) 0.9637(2) 0.0809(11) Uani 1 1 d .
O72 O 0.7504(3) 0.2179(2) 1.0081(2) 0.0942(13) Uani 1 1 d .
O73 O 0.9533(2) 0.3034(2) 0.98429(19) 0.0900(12) Uani 1 1 d .
O81 O 0.5895(3) 0.2988(2) 0.8874(2) 0.0774(10) Uani 1 1 d .
O82 O 0.5105(2) 0.3850(2) 0.6520(2) 0.0897(12) Uani 1 1 d .
O83 O 0.7529(3) 0.45541(18) 0.8580(3) 0.0895(12) Uani 1 1 d .
O101 O 0.8835(3) 0.02811(18) 0.8000(3) 0.0942(13) Uani 1 1 d .
O102 O 0.8198(2) 0.1236(2) 0.5787(2) 0.0823(11) Uani 1 1 d .
O103 O 1.0243(2) 0.2321(2) 0.8011(2) 0.0806(11) Uani 1 1 d .
C1 C 0.74485(19) -0.00001(15) 0.24179(18) 0.0304(6) Uani 1 1 d .
C2 C 0.7599(2) 0.25200(16) 0.75683(18) 0.0313(6) Uani 1 1 d .
C10 C 0.5805(3) -0.1335(3) 0.1734(3) 0.0788(17) Uani 1 1 d .
C11 C 0.9555(2) 0.0500(2) 0.3085(2) 0.0481(8) Uani 1 1 d .
C12 C 0.8695(3) 0.1252(2) 0.3849(3) 0.0578(10) Uani 1 1 d .
C13 C 0.8314(3) 0.1553(2) 0.2212(3) 0.0607(11) Uani 1 1 d .
C20 C 0.9193(3) 0.3903(3) 0.8269(3) 0.0648(12) Uani 1 1 d .
C21 C 0.7532(3) 0.0344(2) 0.0497(3) 0.0626(11) Uani 1 1 d .
C22 C 0.6359(3) 0.1133(2) 0.0624(2) 0.0554(10) Uani 1 1 d .
C23 C 0.6176(3) -0.0356(2) 0.0699(2) 0.0519(9) Uani 1 1 d .
C31 C 0.6336(3) 0.1653(2) 0.2061(3) 0.0618(11) Uani 1 1 d .
C32 C 0.6680(3) 0.1102(2) 0.3510(3) 0.0565(10) Uani 1 1 d .
C33 C 0.5498(3) 0.0366(3) 0.2090(3) 0.0595(11) Uani 1 1 d .
C41 C 0.8534(4) -0.0304(3) 0.4827(3) 0.0821(17) Uani 1 1 d .
H41 H 0.8946 0.0036 0.5120 0.099 Uiso 1 1 calc R
C42 C 0.8770(3) -0.0909(4) 0.4569(3) 0.0861(19) Uani 1 1 d .
H42 H 0.9344 -0.0985 0.4695 0.103 Uiso 1 1 calc R
C43 C 0.8135(4) -0.1425(3) 0.4106(3) 0.0715(15) Uani 1 1 d .
H43 H 0.8293 -0.1834 0.3924 0.086 Uiso 1 1 calc R
C44 C 0.7275(3) -0.1310(2) 0.3928(3) 0.0606(11) Uani 1 1 d .
H44 H 0.6853 -0.1640 0.3628 0.073 Uiso 1 1 calc R
C45 C 0.7062(3) -0.0690(2) 0.4208(3) 0.0590(11) Uani 1 1 d .
C46 C 0.7700(4) -0.0199(2) 0.4655(3) 0.0691(14) Uani 1 1 d .
H46 H 0.7549 0.0211 0.4840 0.083 Uiso 1 1 calc R
C47 C 0.6182(5) -0.0550(4) 0.4101(5) 0.112(2) Uani 1 1 d .
H47A H 0.6062 -0.0856 0.4453 0.169 Uiso 1 1 calc R
H47B H 0.5774 -0.0641 0.3547 0.169 Uiso 1 1 calc R
H47C H 0.6138 -0.0064 0.4232 0.169 Uiso 1 1 calc R
C51 C 0.8847(3) -0.0637(3) 0.1574(3) 0.0610(11) Uani 1 1 d .
C52 C 0.9273(3) -0.1122(2) 0.3115(3) 0.0514(9) Uani 1 1 d .
C53 C 0.7705(3) -0.1532(2) 0.1802(3) 0.0663(12) Uani 1 1 d .
C61 C 0.6378(3) 0.1240(2) 0.6135(3) 0.0569(10) Uani 1 1 d .
C62 C 0.5487(3) 0.1998(2) 0.6839(3) 0.0590(11) Uani 1 1 d .
C63 C 0.6743(3) 0.0988(3) 0.7781(3) 0.0781(16) Uani 1 1 d .
C71 C 0.8736(3) 0.1329(2) 0.9278(2) 0.0539(9) Uani 1 1 d .
C72 C 0.7675(3) 0.2161(2) 0.9558(2) 0.0577(10) Uani 1 1 d .
C73 C 0.8965(3) 0.2830(2) 0.9249(2) 0.0537(9) Uani 1 1 d .
C81 C 0.6227(3) 0.3031(2) 0.8473(3) 0.0530(9) Uani 1 1 d .
C82 C 0.5732(3) 0.3596(2) 0.6974(3) 0.0568(10) Uani 1 1 d .
C83 C 0.7284(3) 0.4022(2) 0.8270(3) 0.0574(10) Uani 1 1 d .
C91 C 0.6247(4) 0.3501(5) 0.5500(4) 0.108(3) Uani 1 1 d .
H91 H 0.5685 0.3578 0.5416 0.130 Uiso 1 1 calc R
C92 C 0.6466(5) 0.2901(4) 0.5184(3) 0.094(2) Uani 1 1 d .
H92 H 0.6042 0.2574 0.4879 0.113 Uiso 1 1 calc R
C93 C 0.7266(4) 0.2795(3) 0.5315(3) 0.0762(16) Uani 1 1 d .
H93 H 0.7393 0.2391 0.5100 0.091 Uiso 1 1 calc R
C94 C 0.7922(4) 0.3259(3) 0.5758(3) 0.0654(12) Uani 1 1 d .
C95 C 0.7760(4) 0.3860(2) 0.6078(3) 0.0643(12) Uani 1 1 d .
H95 H 0.8202 0.4176 0.6373 0.077 Uiso 1 1 calc R
C96 C 0.6926(5) 0.3993(3) 0.5959(4) 0.089(2) Uani 1 1 d .
H96 H 0.6807 0.4399 0.6175 0.107 Uiso 1 1 calc R
C97 C 0.8845(5) 0.3105(4) 0.5889(5) 0.124(3) Uani 1 1 d .
H97A H 0.8968 0.3391 0.5524 0.186 Uiso 1 1 calc R
H97B H 0.8895 0.2612 0.5784 0.186 Uiso 1 1 calc R
H97C H 0.9247 0.3215 0.6439 0.186 Uiso 1 1 calc R
C101 C 0.8689(3) 0.0856(2) 0.7805(3) 0.0604(11) Uani 1 1 d .
C102 C 0.8262(3) 0.1475(2) 0.6378(2) 0.0547(10) Uani 1 1 d .
C103 C 0.9542(3) 0.2156(2) 0.7789(3) 0.0527(9) Uani 1 1 d .

loop_
_atom_site_aniso_label
_atom_site_aniso_U_11
_atom_site_aniso_U_22
_atom_site_aniso_U_33
_atom_site_aniso_U_23
_atom_site_aniso_U_13
_atom_site_aniso_U_12
Ru1 0.03629(13) 0.03107(12) 0.02995(12) -0.00025(9) 0.01177(10) -0.00667(9)
Ru2 0.03919(13) 0.03774(13) 0.02647(11) 0.00259(9) 0.01220(10) -0.00220(10)
Ru3 0.03949(14) 0.03758(14) 0.03850(14) 0.00237(10) 0.01965(11) 0.00596(10)
Ru4 0.04297(14) 0.03307(12) 0.02980(12) 0.00431(9) 0.01554(11) -0.00152(10)
Ru5 0.03898(13) 0.03346(13) 0.03810(13) -0.00262(10) 0.01638(11) 0.00376(10)
Ru6 0.03186(12) 0.03425(13) 0.03378(12) -0.00227(9) 0.01145(10) -0.00689(9)
Ru7 0.03821(13) 0.04131(14) 0.02660(11) 0.00131(10) 0.01134(10) -0.00253(10)
Ru8 0.04006(14) 0.03447(13) 0.03792(13) -0.00196(10) 0.01850(11) 0.00182(10)
Ru9 0.04028(14) 0.03960(14) 0.02836(12) 0.00325(10) 0.01390(10) -0.00367(11)
Ru10 0.03418(13) 0.03909(14) 0.03766(13) -0.00568(10) 0.01563(11) -0.00052(10)
Ni1 0.0454(2) 0.0448(3) 0.0398(2) -0.00273(19) 0.0137(2) -0.0171(2)
Ni2 0.0415(2) 0.0436(2) 0.0371(2) -0.00539(18) 0.01351(19) -0.01501(19)
O10 0.148(5) 0.162(5) 0.111(4) 0.018(3) 0.015(3) -0.120(4)
O11 0.0416(16) 0.085(2) 0.087(2) -0.0031(19) 0.0257(16) -0.0064(16)
O12 0.107(3) 0.116(3) 0.059(2) -0.040(2) 0.030(2) -0.019(3)
O13 0.127(3) 0.065(2) 0.084(3) 0.034(2) 0.023(2) -0.028(2)
O20 0.115(3) 0.108(3) 0.124(4) -0.011(3) 0.044(3) -0.076(3)
O21 0.172(4) 0.098(3) 0.091(3) 0.018(2) 0.102(3) 0.026(3)
O22 0.084(3) 0.080(2) 0.076(2) 0.036(2) 0.016(2) 0.025(2)
O23 0.086(2) 0.081(2) 0.0437(16) -0.0113(16) 0.0041(16) -0.0256(19)
O31 0.144(4) 0.054(2) 0.110(3) 0.028(2) 0.069(3) 0.038(2)
O32 0.116(3) 0.085(3) 0.059(2) -0.0157(18) 0.043(2) 0.019(2)
O33 0.0460(19) 0.132(4) 0.116(3) -0.010(3) 0.037(2) -0.008(2)
O51 0.088(3) 0.145(4) 0.074(2) 0.000(2) 0.056(2) 0.024(3)
O52 0.0565(19) 0.086(2) 0.075(2) 0.0155(19) 0.0168(17) 0.0253(18)
O53 0.102(3) 0.048(2) 0.128(4) -0.033(2) 0.025(3) -0.0093(19)
O61 0.084(3) 0.100(3) 0.075(2) -0.047(2) 0.026(2) -0.008(2)
O62 0.0405(17) 0.130(4) 0.139(4) -0.055(3) 0.041(2) -0.016(2)
O63 0.137(4) 0.109(4) 0.121(4) 0.058(3) 0.008(3) -0.060(3)
O71 0.072(2) 0.080(2) 0.074(2) 0.0276(19) 0.0179(18) 0.0265(19)
O72 0.142(4) 0.105(3) 0.064(2) 0.011(2) 0.071(3) 0.015(3)
O73 0.080(2) 0.105(3) 0.0456(18) -0.0082(18) -0.0062(16) -0.038(2)
O81 0.094(3) 0.084(2) 0.084(2) -0.0051(19) 0.065(2) -0.004(2)
O82 0.068(2) 0.099(3) 0.081(3) 0.015(2) 0.016(2) 0.031(2)
O83 0.096(3) 0.0513(19) 0.111(3) -0.033(2) 0.038(2) -0.0169(18)
O101 0.121(3) 0.0445(19) 0.110(3) 0.0076(19) 0.046(3) 0.019(2)
O102 0.083(2) 0.105(3) 0.062(2) -0.035(2) 0.0359(19) -0.004(2)
O103 0.0452(17) 0.099(3) 0.100(3) -0.024(2) 0.0343(18) -0.0155(17)
C1 0.0314(14) 0.0306(14) 0.0277(13) -0.0002(11) 0.0121(11) -0.0024(11)
C2 0.0330(14) 0.0316(14) 0.0273(13) -0.0030(11) 0.0119(11) -0.0040(11)
C10 0.075(3) 0.083(3) 0.055(3) 0.009(2) 0.009(2) -0.043(3)
C11 0.045(2) 0.047(2) 0.050(2) 0.0004(16) 0.0193(17) -0.0079(16)
C12 0.059(2) 0.065(3) 0.044(2) -0.0117(19) 0.0179(19) -0.011(2)
C13 0.064(3) 0.050(2) 0.056(2) 0.0113(19) 0.017(2) -0.0127(19)
C20 0.063(3) 0.068(3) 0.059(3) -0.004(2) 0.024(2) -0.026(2)
C21 0.093(3) 0.055(2) 0.052(2) 0.0058(19) 0.043(2) 0.006(2)
C22 0.060(2) 0.054(2) 0.044(2) 0.0113(17) 0.0159(19) 0.0023(19)
C23 0.051(2) 0.048(2) 0.043(2) -0.0023(16) 0.0087(17) -0.0059(17)
C31 0.076(3) 0.049(2) 0.068(3) 0.008(2) 0.039(2) 0.013(2)
C32 0.062(2) 0.056(2) 0.049(2) -0.0034(18) 0.023(2) 0.009(2)
C33 0.045(2) 0.077(3) 0.058(2) 0.002(2) 0.0252(19) 0.003(2)
C41 0.104(5) 0.087(4) 0.033(2) 0.012(2) 0.012(3) -0.022(3)
C42 0.061(3) 0.132(5) 0.055(3) 0.054(3) 0.018(2) 0.025(3)
C43 0.115(4) 0.050(2) 0.070(3) 0.030(2) 0.059(3) 0.035(3)
C44 0.094(3) 0.041(2) 0.058(2) 0.0102(18) 0.044(2) -0.007(2)
C45 0.078(3) 0.057(2) 0.061(2) 0.015(2) 0.047(2) 0.005(2)
C46 0.124(5) 0.049(2) 0.039(2) -0.0009(17) 0.041(3) -0.006(3)
C47 0.116(5) 0.113(5) 0.144(7) 0.022(5) 0.090(5) 0.005(4)
C51 0.057(2) 0.075(3) 0.051(2) -0.008(2) 0.025(2) 0.008(2)
C52 0.048(2) 0.049(2) 0.054(2) 0.0012(17) 0.0202(18) 0.0082(17)
C53 0.072(3) 0.045(2) 0.063(3) -0.007(2) 0.014(2) -0.001(2)
C61 0.046(2) 0.056(2) 0.060(3) -0.019(2) 0.0167(19) -0.0049(18)
C62 0.046(2) 0.066(3) 0.068(3) -0.022(2) 0.028(2) -0.0133(19)
C63 0.067(3) 0.072(3) 0.075(3) 0.022(3) 0.014(3) -0.026(2)
C71 0.048(2) 0.061(2) 0.043(2) 0.0068(18) 0.0128(17) -0.0006(18)
C72 0.076(3) 0.059(2) 0.044(2) 0.0063(18) 0.033(2) 0.005(2)
C73 0.051(2) 0.060(2) 0.0379(19) -0.0067(17) 0.0093(17) -0.0106(18)
C81 0.060(2) 0.048(2) 0.058(2) -0.0072(18) 0.032(2) -0.0015(18)
C82 0.054(2) 0.055(2) 0.055(2) -0.0005(19) 0.0186(19) 0.0079(19)
C83 0.062(3) 0.047(2) 0.062(3) -0.0038(19) 0.026(2) -0.0041(19)
C91 0.060(3) 0.188(8) 0.078(4) 0.088(5) 0.031(3) 0.046(4)
C92 0.089(4) 0.130(6) 0.035(2) 0.023(3) 0.004(3) -0.030(4)
C93 0.129(5) 0.065(3) 0.038(2) -0.002(2) 0.041(3) -0.018(3)
C94 0.091(3) 0.065(3) 0.061(3) 0.014(2) 0.052(3) -0.005(2)
C95 0.090(3) 0.047(2) 0.059(3) 0.0104(19) 0.037(3) -0.012(2)
C96 0.162(6) 0.058(3) 0.076(4) 0.037(3) 0.079(4) 0.049(4)
C97 0.133(6) 0.122(6) 0.162(7) 0.040(6) 0.106(6) 0.001(5)
C101 0.064(3) 0.047(2) 0.066(3) -0.005(2) 0.026(2) 0.0025(19)
C102 0.047(2) 0.067(3) 0.048(2) -0.0158(19) 0.0201(18) -0.0036(19)
C103 0.042(2) 0.061(2) 0.053(2) -0.0075(18) 0.0201(17) 0.0009(18)

loop_
_atom_type_symbol
_atom_type_description
_atom_type_scat_dispersion_real
_atom_type_scat_dispersion_imag
_atom_type_scat_source
C C 0.0033 0.0016 'International Tables Vol C Tables 4.2.6.8 and 6.1.1.4'
H H 0.0000 0.0000 'International Tables Vol C Tables 4.2.6.8 and 6.1.1.4'
O O 0.0106 0.0060 'International Tables Vol C Tables 4.2.6.8 and 6.1.1.4'
Ni Ni 0.3393 1.1124 'International Tables Vol C Tables 4.2.6.8 and 6.1.1.4'
Ru Ru -1.2594 0.8363 'International Tables Vol C Tables 4.2.6.8 and 6.1.1.4'

loop_
_geom_angle_atom_site_label_1
_geom_angle_atom_site_label_2
_geom_angle_atom_site_label_3
_geom_angle
C12 Ru1 C11 97.00(18)
C12 Ru1 C13 96.3(2)
C11 Ru1 C13 95.97(19)
C12 Ru1 C1 123.06(16)
C11 Ru1 C1 120.54(14)
C13 Ru1 C1 118.03(15)
C12 Ru1 Ru3 90.03(14)
C11 Ru1 Ru3 165.92(12)
C13 Ru1 Ru3 95.37(14)
C1 Ru1 Ru3 46.02(8)
C12 Ru1 Ru5 141.26(14)
C11 Ru1 Ru5 74.81(12)
C13 Ru1 Ru5 121.95(15)
C1 Ru1 Ru5 46.10(8)
Ru3 Ru1 Ru5 92.081(10)
C12 Ru1 Ru4 88.85(14)
C11 Ru1 Ru4 107.76(12)
C13 Ru1 Ru4 154.94(14)
C1 Ru1 Ru4 42.04(8)
Ru3 Ru1 Ru4 60.020(9)
Ru5 Ru1 Ru4 59.529(9)
C12 Ru1 Ru2 146.79(14)
C11 Ru1 Ru2 115.58(12)
C13 Ru1 Ru2 75.03(13)
C1 Ru1 Ru2 45.22(8)
Ru3 Ru1 Ru2 59.751(9)
Ru5 Ru1 Ru2 60.053(9)
Ru4 Ru1 Ru2 87.258(10)
C21 Ru2 C22 87.4(2)
C21 Ru2 C23 96.0(2)
C22 Ru2 C23 93.99(18)
C21 Ru2 C1 135.34(17)
C22 Ru2 C1 134.23(16)
C23 Ru2 C1 96.00(14)
C21 Ru2 Ni1 130.94(14)
C22 Ru2 Ni1 124.63(14)
C23 Ru2 Ni1 51.06(12)
C1 Ru2 Ni1 45.02(8)
C21 Ru2 Ru3 165.07(15)
C22 Ru2 Ru3 88.95(14)
C23 Ru2 Ru3 98.68(13)
C1 Ru2 Ru3 45.39(8)
Ni1 Ru2 Ru3 62.126(14)
C21 Ru2 Ru5 91.35(14)
C22 Ru2 Ru5 173.68(13)
C23 Ru2 Ru5 92.31(12)
C1 Ru2 Ru5 45.33(8)
Ni1 Ru2 Ru5 60.369(14)
Ru3 Ru2 Ru5 90.663(10)
C21 Ru2 Ru1 110.35(16)
C22 Ru2 Ru1 115.97(13)
C23 Ru2 Ru1 140.05(12)
C1 Ru2 Ru1 44.23(8)
Ni1 Ru2 Ru1 89.240(13)
Ru3 Ru2 Ru1 58.718(9)
Ru5 Ru2 Ru1 58.753(9)
C31 Ru3 C32 89.24(19)
C31 Ru3 C33 96.3(2)
C32 Ru3 C33 96.88(19)
C31 Ru3 C1 128.94(16)
C32 Ru3 C1 127.91(15)
C33 Ru3 C1 109.88(16)
C31 Ru3 Ru1 98.44(15)
C32 Ru3 Ru1 102.96(14)
C33 Ru3 Ru1 155.32(14)
C1 Ru3 Ru1 45.82(8)
C31 Ru3 Ni1 133.69(15)
C32 Ru3 Ni1 134.64(14)
C33 Ru3 Ni1 68.91(14)
C1 Ru3 Ni1 40.98(8)
Ru1 Ru3 Ni1 86.631(13)
C31 Ru3 Ru4 157.64(15)
C32 Ru3 Ru4 88.15(13)
C33 Ru3 Ru4 106.04(15)
C1 Ru3 Ru4 42.41(8)
Ru1 Ru3 Ru4 60.661(9)
Ni1 Ru3 Ru4 57.940(12)
C31 Ru3 Ru2 87.64(14)
C32 Ru3 Ru2 163.46(14)
C33 Ru3 Ru2 99.60(14)
C1 Ru3 Ru2 46.23(8)
Ru1 Ru3 Ru2 61.531(9)
Ni1 Ru3 Ru2 54.567(12)
Ru4 Ru3 Ru2 88.583(11)
C1 Ru4 C43 138.30(16)
C1 Ru4 C42 145.74(17)
C43 Ru4 C42 37.7(2)
C1 Ru4 C44 134.09(15)
C43 Ru4 C44 36.74(19)
C42 Ru4 C44 66.6(2)
C1 Ru4 C41 148.07(17)
C43 Ru4 C41 66.2(2)
C42 Ru4 C41 35.8(2)
C44 Ru4 C41 77.76(19)
C1 Ru4 C46 144.00(16)
C43 Ru4 C46 76.82(17)
C42 Ru4 C46 63.9(2)
C44 Ru4 C46 65.36(17)
C41 Ru4 C46 35.2(2)
C1 Ru4 C45 136.98(15)
C43 Ru4 C45 65.38(17)
C42 Ru4 C45 76.86(19)
C44 Ru4 C45 36.32(16)
C41 Ru4 C45 64.8(2)
C46 Ru4 C45 36.22(18)
C1 Ru4 Ni1 42.40(9)
C43 Ru4 Ni1 107.67(16)
C42 Ru4 Ni1 142.5(2)
C44 Ru4 Ni1 91.72(13)
C41 Ru4 Ni1 168.66(16)
C46 Ru4 Ni1 135.83(17)
C45 Ru4 Ni1 104.15(13)
C1 Ru4 Ru5 46.24(9)
C43 Ru4 Ru5 96.70(12)
C42 Ru4 Ru5 102.38(16)
C44 Ru4 Ru5 117.34(12)
C41 Ru4 Ru5 129.32(19)
C46 Ru4 Ru5 164.52(17)
C45 Ru4 Ru5 152.21(12)
Ni1 Ru4 Ru5 59.410(13)
C1 Ru4 Ru3 45.59(9)
C43 Ru4 Ru3 158.85(16)
C42 Ru4 Ru3 156.9(2)
C44 Ru4 Ru3 122.62(13)
C41 Ru4 Ru3 121.70(18)
C46 Ru4 Ru3 99.17(14)
C45 Ru4 Ru3 98.97(12)
Ni1 Ru4 Ru3 60.665(13)
Ru5 Ru4 Ru3 91.782(11)
C1 Ru4 Ru1 44.99(9)
C43 Ru4 Ru1 141.06(15)
C42 Ru4 Ru1 112.59(16)
C44 Ru4 Ru1 176.95(12)
C41 Ru4 Ru1 103.34(14)
C46 Ru4 Ru1 117.17(12)
C45 Ru4 Ru1 146.72(12)
Ni1 Ru4 Ru1 87.381(13)
Ru5 Ru4 Ru1 59.737(9)
Ru3 Ru4 Ru1 59.319(9)
C53 Ru5 C52 95.43(19)
C53 Ru5 C51 93.3(2)
C52 Ru5 C51 92.03(18)
C53 Ru5 C1 107.94(18)
C52 Ru5 C1 126.34(15)
C51 Ru5 C1 132.25(17)
C53 Ru5 Ni1 65.92(16)
C52 Ru5 Ni1 132.63(13)
C51 Ru5 Ni1 130.19(13)
C1 Ru5 Ni1 42.16(8)
C53 Ru5 Ru4 102.04(17)
C52 Ru5 Ru4 86.06(12)
C51 Ru5 Ru4 164.63(15)
C1 Ru5 Ru4 42.73(8)
Ni1 Ru5 Ru4 58.808(12)
C53 Ru5 Ru1 153.53(16)
C52 Ru5 Ru1 102.66(13)
C51 Ru5 Ru1 105.04(15)
C1 Ru5 Ru1 45.61(8)
Ni1 Ru5 Ru1 87.614(13)
Ru4 Ru5 Ru1 60.734(9)
C53 Ru5 Ru2 101.02(14)
C52 Ru5 Ru2 163.42(13)
C51 Ru5 Ru2 89.03(14)
C1 Ru5 Ru2 45.86(8)
Ni1 Ru5 Ru2 54.984(12)
Ru4 Ru5 Ru2 88.544(10)
Ru1 Ru5 Ru2 61.194(9)
C63 Ru6 C62 96.1(2)
C63 Ru6 C61 97.0(2)
C62 Ru6 C61 95.10(18)
C63 Ru6 C2 116.99(17)
C62 Ru6 C2 121.08(16)
C61 Ru6 C2 124.38(16)
C63 Ru6 Ru10 97.50(17)
C62 Ru6 Ru10 165.33(15)
C61 Ru6 Ru10 88.75(13)
C2 Ru6 Ru10 46.73(9)
C63 Ru6 Ru8 117.43(19)
C62 Ru6 Ru8 75.84(13)
C61 Ru6 Ru8 144.90(14)
C2 Ru6 Ru8 46.22(9)
Ru10 Ru6 Ru8 92.906(10)
C63 Ru6 Ru9 155.88(15)
C62 Ru6 Ru9 105.62(15)
C61 Ru6 Ru9 91.51(14)
C2 Ru6 Ru9 41.82(8)
Ru10 Ru6 Ru9 60.048(10)
Ru8 Ru6 Ru9 59.868(10)
C63 Ru6 Ru7 73.53(15)
C62 Ru6 Ru7 119.69(13)
C61 Ru6 Ru7 144.39(13)
C2 Ru6 Ru7 44.60(8)
Ru10 Ru6 Ru7 59.629(9)
Ru8 Ru6 Ru7 59.896(9)
Ru9 Ru6 Ru7 86.426(10)
C72 Ru7 C71 88.42(19)
C72 Ru7 C73 94.66(19)
C71 Ru7 C73 94.93(18)
C72 Ru7 C2 136.17(16)
C71 Ru7 C2 132.95(15)
C73 Ru7 C2 95.11(14)
C72 Ru7 Ni2 127.76(14)
C71 Ru7 Ni2 125.38(13)
C73 Ru7 Ni2 49.55(12)
C2 Ru7 Ni2 45.55(8)
C72 Ru7 Ru10 168.72(14)
C71 Ru7 Ru10 87.42(13)
C73 Ru7 Ru10 96.14(12)
C2 Ru7 Ru10 45.82(8)
Ni2 Ru7 Ru10 62.682(13)
C72 Ru7 Ru8 91.38(14)
C71 Ru7 Ru8 170.70(13)
C73 Ru7 Ru8 94.35(13)
C2 Ru7 Ru8 45.31(9)
Ni2 Ru7 Ru8 61.331(14)
Ru10 Ru7 Ru8 91.036(11)
C72 Ru7 Ru6 114.45(15)
C71 Ru7 Ru6 113.43(13)
C73 Ru7 Ru6 138.83(12)
C2 Ru7 Ru6 43.73(8)
Ni2 Ru7 Ru6 89.281(13)
Ru10 Ru7 Ru6 58.137(9)
Ru8 Ru7 Ru6 58.380(9)
C83 Ru8 C82 94.77(19)
C83 Ru8 C81 92.82(19)
C82 Ru8 C81 90.70(19)
C83 Ru8 C2 110.78(16)
C82 Ru8 C2 127.72(16)
C81 Ru8 C2 130.50(15)
C83 Ru8 Ni2 69.11(14)
C82 Ru8 Ni2 134.64(14)
C81 Ru8 Ni2 130.63(13)
C2 Ru8 Ni2 41.76(8)
C83 Ru8 Ru6 156.36(14)
C82 Ru8 Ru6 102.46(13)
C81 Ru8 Ru6 102.92(12)
C2 Ru8 Ru6 45.63(8)
Ni2 Ru8 Ru6 87.245(13)
C83 Ru8 Ru9 104.40(14)
C82 Ru8 Ru9 88.36(14)
C81 Ru8 Ru9 162.77(12)
C2 Ru8 Ru9 42.27(8)
Ni2 Ru8 Ru9 57.914(12)
Ru6 Ru8 Ru9 60.612(9)
C83 Ru8 Ru7 101.88(14)
C82 Ru8 Ru7 163.36(14)
C81 Ru8 Ru7 88.20(13)
C2 Ru8 Ru7 45.65(8)
Ni2 Ru8 Ru7 54.260(12)
Ru6 Ru8 Ru7 61.725(9)
Ru9 Ru8 Ru7 87.813(11)
C2 Ru9 C96 138.18(17)
C2 Ru9 C91 144.45(18)
C96 Ru9 C91 38.3(3)
C2 Ru9 C92 147.96(19)
C96 Ru9 C92 66.7(2)
C91 Ru9 C92 36.9(3)
C2 Ru9 C95 134.85(16)
C96 Ru9 C95 36.7(2)
C91 Ru9 C95 67.2(2)
C92 Ru9 C95 77.1(2)
C2 Ru9 C93 144.53(18)
C96 Ru9 C93 76.4(2)
C91 Ru9 C93 64.4(3)
C92 Ru9 C93 34.3(2)
C95 Ru9 C93 64.31(18)
C2 Ru9 C94 137.84(17)
C96 Ru9 C94 64.9(2)
C91 Ru9 C94 77.3(2)
C92 Ru9 C94 63.8(2)
C95 Ru9 C94 35.55(17)
C93 Ru9 C94 35.72(19)
C2 Ru9 Ni2 43.00(9)
C96 Ru9 Ni2 106.3(2)
C91 Ru9 Ni2 140.9(3)
C92 Ru9 Ni2 168.40(16)
C95 Ru9 Ni2 91.86(13)
C93 Ru9 Ni2 136.84(18)
C94 Ru9 Ni2 105.12(14)
C2 Ru9 Ru10 46.17(9)
C96 Ru9 Ru10 157.2(2)
C91 Ru9 Ru10 157.8(3)
C92 Ru9 Ru10 121.6(2)
C95 Ru9 Ru10 121.20(14)
C93 Ru9 Ru10 99.38(16)
C94 Ru9 Ru10 98.50(13)
Ni2 Ru9 Ru10 61.292(13)
C2 Ru9 Ru8 46.01(9)
C96 Ru9 Ru8 97.69(14)
C91 Ru9 Ru8 100.86(19)
C92 Ru9 Ru8 128.4(2)
C95 Ru9 Ru8 119.98(13)
C93 Ru9 Ru8 162.76(18)
C94 Ru9 Ru8 154.51(13)
Ni2 Ru9 Ru8 60.252(13)
Ru10 Ru9 Ru8 92.095(11)
C2 Ru9 Ru6 44.93(9)
C96 Ru9 Ru6 143.0(2)
C91 Ru9 Ru6 112.7(2)
C92 Ru9 Ru6 103.18(16)
C95 Ru9 Ru6 179.49(14)
C93 Ru9 Ru6 116.14(13)
C94 Ru9 Ru6 144.96(13)
Ni2 Ru9 Ru6 87.926(13)
Ru10 Ru9 Ru6 59.069(10)
Ru8 Ru9 Ru6 59.520(9)
C102 Ru10 C101 89.0(2)
C102 Ru10 C103 97.36(18)
C101 Ru10 C103 97.35(19)
C102 Ru10 C2 125.51(16)
C101 Ru10 C2 128.89(17)
C103 Ru10 C2 111.66(15)
C102 Ru10 Ru6 99.79(12)
C101 Ru10 Ru6 97.39(14)
C103 Ru10 Ru6 157.50(12)
C2 Ru10 Ru6 46.02(8)
C102 Ru10 Ru9 86.55(14)
C101 Ru10 Ru9 156.58(14)
C103 Ru10 Ru9 106.02(13)
C2 Ru10 Ru9 42.32(8)
Ru6 Ru10 Ru9 60.883(9)
C102 Ru10 Ni2 134.44(15)
C101 Ru10 Ni2 135.14(14)
C103 Ru10 Ni2 70.75(13)
C2 Ru10 Ni2 40.95(8)
Ru6 Ru10 Ni2 86.829(13)
Ru9 Ru10 Ni2 57.475(12)
C102 Ru10 Ru7 161.38(13)
C101 Ru10 Ru7 88.66(14)
C103 Ru10 Ru7 101.26(12)
C2 Ru10 Ru7 46.06(8)
Ru6 Ru10 Ru7 62.233(9)
Ru9 Ru10 Ru7 88.275(11)
Ni2 Ru10 Ru7 54.064(12)
C10 Ni1 C1 160.69(18)
C10 Ni1 C23 99.55(19)
C1 Ni1 C23 99.68(14)
C10 Ni1 Ru2 147.19(16)
C1 Ni1 Ru2 51.85(9)
C23 Ni1 Ru2 47.91(11)
C10 Ni1 Ru4 116.58(16)
C1 Ni1 Ru4 44.26(9)
C23 Ni1 Ru4 143.85(11)
Ru2 Ni1 Ru4 96.108(16)
C10 Ni1 Ru5 132.4(2)
C1 Ni1 Ru5 47.68(9)
C23 Ni1 Ru5 93.50(12)
Ru2 Ni1 Ru5 64.646(13)
Ru4 Ni1 Ru5 61.781(13)
C10 Ni1 Ru3 129.1(2)
C1 Ni1 Ru3 45.96(9)
C23 Ni1 Ru3 97.34(11)
Ru2 Ni1 Ru3 63.307(13)
Ru4 Ni1 Ru3 61.395(12)
Ru5 Ni1 Ru3 93.593(15)
C20 Ni2 C2 160.87(18)
C20 Ni2 C73 98.37(19)
C2 Ni2 C73 100.70(15)
C20 Ni2 Ru7 147.08(16)
C2 Ni2 Ru7 51.98(9)
C73 Ni2 Ru7 48.72(12)
C20 Ni2 Ru9 116.54(16)
C2 Ni2 Ru9 44.38(9)
C73 Ni2 Ru9 145.08(12)
Ru7 Ni2 Ru9 96.357(16)
C20 Ni2 Ru8 129.20(18)
C2 Ni2 Ru8 46.95(9)
C73 Ni2 Ru8 96.20(12)
Ru7 Ni2 Ru8 64.409(13)
Ru9 Ni2 Ru8 61.834(12)
C20 Ni2 Ru10 133.02(17)
C2 Ni2 Ru10 46.08(9)
C73 Ni2 Ru10 96.02(12)
Ru7 Ni2 Ru10 63.255(13)
Ru9 Ni2 Ru10 61.233(12)
Ru8 Ni2 Ru10 92.969(14)
Ni1 C1 Ru4 93.34(13)
Ni1 C1 Ru1 173.52(17)
Ru4 C1 Ru1 92.98(12)
Ni1 C1 Ru3 93.07(13)
Ru4 C1 Ru3 92.00(12)
Ru1 C1 Ru3 88.16(11)
Ni1 C1 Ru5 90.15(12)
Ru4 C1 Ru5 91.02(12)
Ru1 C1 Ru5 88.29(11)
Ru3 C1 Ru5 175.45(16)
Ni1 C1 Ru2 83.13(11)
Ru4 C1 Ru2 176.47(17)
Ru1 C1 Ru2 90.55(11)
Ru3 C1 Ru2 88.38(11)
Ru5 C1 Ru2 88.81(12)
Ni2 C2 Ru9 92.62(13)
Ni2 C2 Ru6 174.12(18)
Ru9 C2 Ru6 93.24(12)
Ni2 C2 Ru8 91.29(12)
Ru9 C2 Ru8 91.72(13)
Ru6 C2 Ru8 88.15(12)
Ni2 C2 Ru10 92.97(13)
Ru9 C2 Ru10 91.51(12)
Ru6 C2 Ru10 87.25(11)
Ru8 C2 Ru10 174.52(16)
Ni2 C2 Ru7 82.47(11)
Ru9 C2 Ru7 175.05(17)
Ru6 C2 Ru7 91.67(12)
Ru8 C2 Ru7 89.04(12)
Ru10 C2 Ru7 88.12(12)
O10 C10 Ni1 178.2(5)
O11 C11 Ru1 174.7(4)
O12 C12 Ru1 179.1(5)
O13 C13 Ru1 173.0(4)
O20 C20 Ni2 177.7(5)
O21 C21 Ru2 176.8(5)
O22 C22 Ru2 177.7(4)
O23 C23 Ru2 148.7(4)
O23 C23 Ni1 130.2(3)
Ru2 C23 Ni1 81.04(14)
O31 C31 Ru3 177.2(5)
O32 C32 Ru3 176.2(4)
O33 C33 Ru3 174.0(5)
C46 C41 C42 119.9(5)
C46 C41 Ru4 72.6(3)
C42 C41 Ru4 71.2(3)
C41 C42 C43 120.1(5)
C41 C42 Ru4 72.9(3)
C43 C42 Ru4 70.8(2)
C44 C43 C42 119.5(5)
C44 C43 Ru4 72.6(2)
C42 C43 Ru4 71.5(3)
C45 C44 C43 118.7(5)
C45 C44 Ru4 72.2(2)
C43 C44 Ru4 70.6(2)
C46 C45 C44 120.0(5)
C46 C45 C47 117.5(5)
C44 C45 C47 122.3(5)
C46 C45 Ru4 71.9(2)
C44 C45 Ru4 71.4(2)
C47 C45 Ru4 132.8(4)
C41 C46 C45 121.8(5)
C41 C46 Ru4 72.2(3)
C45 C46 Ru4 71.9(2)
O51 C51 Ru5 177.2(4)
O52 C52 Ru5 176.9(4)
O53 C53 Ru5 169.8(5)
O61 C61 Ru6 179.5(5)
O62 C62 Ru6 175.3(4)
O63 C63 Ru6 173.5(5)
O71 C71 Ru7 176.8(4)
O72 C72 Ru7 176.3(5)
O73 C73 Ru7 147.1(4)
O73 C73 Ni2 131.2(4)
Ru7 C73 Ni2 81.73(14)
O81 C81 Ru8 176.5(4)
O82 C82 Ru8 177.0(5)
O83 C83 Ru8 172.9(4)
C92 C91 C96 117.3(5)
C92 C91 Ru9 72.7(3)
C96 C91 Ru9 70.4(3)
C93 C92 C91 120.7(6)
C93 C92 Ru9 73.3(3)
C91 C92 Ru9 70.3(3)
C92 C93 C94 122.5(6)
C92 C93 Ru9 72.3(3)
C94 C93 Ru9 72.3(2)
C95 C94 C93 120.4(5)
C95 C94 C97 119.6(6)
C93 C94 C97 120.0(6)
C95 C94 Ru9 71.6(2)
C93 C94 Ru9 72.0(3)
C97 C94 Ru9 129.4(4)
C94 C95 C96 119.2(5)
C94 C95 Ru9 72.9(2)
C96 C95 Ru9 70.0(3)
C95 C96 C91 119.9(5)
C95 C96 Ru9 73.3(3)
C91 C96 Ru9 71.3(3)
O101 C101 Ru10 175.7(5)
O102 C102 Ru10 175.6(5)
O103 C103 Ru10 175.0(4)

loop_
_geom_bond_atom_site_label_1
_geom_bond_atom_site_label_2
_geom_bond_distance
Ru1 C12 1.908(4)
Ru1 C11 1.908(4)
Ru1 C13 1.912(4)
Ru1 C1 2.043(3)
Ru1 Ru3 2.8472(4)
Ru1 Ru5 2.8574(4)
Ru1 Ru4 2.8860(4)
Ru1 Ru2 2.9287(4)
Ru2 C21 1.894(4)
Ru2 C22 1.900(4)
Ru2 C23 1.972(4)
Ru2 C1 2.079(3)
Ru2 Ni1 2.6246(5)
Ru2 Ru3 2.8779(4)
Ru2 Ru5 2.8961(4)
Ru3 C31 1.903(4)
Ru3 C32 1.904(4)
Ru3 C33 1.912(4)
Ru3 C1 2.050(3)
Ru3 Ni1 2.8475(6)
Ru3 Ru4 2.8677(4)
Ru4 C1 1.935(3)
Ru4 C43 2.205(4)
Ru4 C42 2.214(4)
Ru4 C44 2.230(4)
Ru4 C41 2.236(5)
Ru4 C46 2.240(4)
Ru4 C45 2.240(4)
Ru4 Ni1 2.7682(5)
Ru4 Ru5 2.8514(4)
Ru5 C53 1.903(4)
Ru5 C52 1.905(4)
Ru5 C51 1.919(4)
Ru5 C1 2.060(3)
Ru5 Ni1 2.7856(6)
Ru6 C63 1.890(5)
Ru6 C62 1.909(4)
Ru6 C61 1.915(4)
Ru6 C2 2.040(3)
Ru6 Ru10 2.8320(4)
Ru6 Ru8 2.8528(4)
Ru6 Ru9 2.8843(4)
Ru6 Ru7 2.9505(4)
Ru7 C72 1.895(4)
Ru7 C71 1.898(4)
Ru7 C73 1.981(4)
Ru7 C2 2.073(3)
Ru7 Ni2 2.6083(5)
Ru7 Ru10 2.8768(4)
Ru7 Ru8 2.8983(4)
Ru8 C83 1.900(4)
Ru8 C82 1.901(4)
Ru8 C81 1.918(4)
Ru8 C2 2.061(3)
Ru8 Ni2 2.8196(6)
Ru8 Ru9 2.8630(4)
Ru9 C2 1.926(3)
Ru9 C96 2.184(4)
Ru9 C91 2.195(5)
Ru9 C92 2.226(5)
Ru9 C95 2.227(4)
Ru9 C93 2.239(4)
Ru9 C94 2.243(4)
Ru9 Ni2 2.7515(5)
Ru9 Ru10 2.8606(4)
Ru10 C102 1.888(4)
Ru10 C101 1.910(5)
Ru10 C103 1.912(4)
Ru10 C2 2.064(3)
Ru10 Ni2 2.8622(5)
Ni1 C10 1.765(4)
Ni1 C1 1.870(3)
Ni1 C23 2.067(4)
Ni2 C20 1.766(4)
Ni2 C2 1.878(3)
Ni2 C73 2.006(4)
O10 C10 1.118(5)
O11 C11 1.147(5)
O12 C12 1.134(5)
O13 C13 1.131(5)
O20 C20 1.123(5)
O21 C21 1.139(5)
O22 C22 1.135(5)
O23 C23 1.155(5)
O31 C31 1.132(5)
O32 C32 1.131(5)
O33 C33 1.135(5)
O51 C51 1.131(5)
O52 C52 1.126(5)
O53 C53 1.139(5)
O61 C61 1.132(5)
O62 C62 1.141(5)
O63 C63 1.144(6)
O71 C71 1.137(5)
O72 C72 1.134(5)
O73 C73 1.160(5)
O81 C81 1.130(5)
O82 C82 1.138(5)
O83 C83 1.136(5)
O101 C101 1.134(5)
O102 C102 1.139(5)
O103 C103 1.141(5)
C41 C46 1.353(8)
C41 C42 1.369(9)
C42 C43 1.428(8)
C43 C44 1.398(7)
C44 C45 1.393(6)
C45 C46 1.393(7)
C45 C47 1.478(8)
C91 C92 1.401(10)
C91 C96 1.438(10)
C92 C93 1.318(9)
C93 C94 1.374(7)
C94 C95 1.364(7)
C94 C97 1.542(8)
C95 C96 1.389(8)
